data_2310748
loop_
_publ_author_name
'W\"olfel, Alexander'
'Dorscht, Philipp'
'Lichtenberg, Frank'
'van Smaalen, Sander'

_publ_section_title
;
 Anisotropic thermal expansion of La(n)(Ti,Fe)(n)O(3n + 2) (n = 5 and 6)
;
_journal_coden_ASTM ACSBDA
_journal_coeditor_code BP5048
_journal_issue 2
_journal_name_full
;
 Acta Crystallographica, Section B: Structural Science, Crystal
 Engineering and Materials
;
_journal_page_first 137
_journal_page_last 144
_journal_paper_doi 10.1107/S2052519213003126
_journal_volume 69
_journal_year 2013
_chemical_formula_sum 'Fe0.571 La3.429 O11.429 Ti2.858'
_chemical_formula_weight 827.9
_space_group_IT_number 14
_space_group_ssg_name X21/b(\a\b0)00
_symmetry_cell_setting monoclinic
_symmetry_space_group_name_Hall '-P 2ybc (-1/4*x+1/2*z,1/2*x,y)'
_symmetry_space_group_name_H-M 'P 1 21/c 1 (2*c,2*a+c,b)'
_cell_angle_alpha 90
_cell_angle_beta 90
_cell_angle_gamma 89.996(17)
_cell_formula_units_Z 1
_cell_length_a 7.8379(18)
_cell_length_b 5.2768(13)
_cell_length_c 5.5545(14)
_cell_measurement_reflns_used 0
_cell_measurement_temperature 350
_cell_modulation_dimension 1
_cell_volume 229.73(10)
_diffrn_ambient_temperature 350
_diffrn_detector 'Marresearch Mar345'
_diffrn_measured_fraction_theta_full 0.98
_diffrn_measured_fraction_theta_max 0.87
_diffrn_measurement_device 'Image-Plate diffractometer'
_diffrn_measurement_device_type 'Marresearch Mar345dtb'
_diffrn_measurement_method 'Rotating, \f scans'
_diffrn_radiation_monochromator graphite
_diffrn_radiation_probe x-ray
_diffrn_radiation_source 'rotating anode X-ray tube'
_diffrn_radiation_type 'Mo K\a'
_diffrn_radiation_wavelength 0.71069
_diffrn_reflns_av_R_equivalents 0.048
_diffrn_reflns_av_sigmaI/netI 0.0371
_diffrn_reflns_limit_h_max 13
_diffrn_reflns_limit_h_min -13
_diffrn_reflns_limit_index_m_1_max 7
_diffrn_reflns_limit_index_m_1_min -7
_diffrn_reflns_limit_k_max 9
_diffrn_reflns_limit_k_min -9
_diffrn_reflns_limit_l_max 8
_diffrn_reflns_limit_l_min -8
_diffrn_reflns_number 56062
_diffrn_reflns_theta_full 32.94
_diffrn_reflns_theta_max 39.36
_diffrn_reflns_theta_min 2.21
_diffrn_source_current 75
_diffrn_source_power 4.125
_diffrn_source_voltage 55
_exptl_absorpt_coefficient_mu 18.866
_exptl_absorpt_correction_T_max 0.7477
_exptl_absorpt_correction_T_min 0.3487
_exptl_absorpt_correction_type numerical
_exptl_absorpt_process_details 'SADABS (version 2008/1)'
_exptl_crystal_colour 'metallic gray'
_exptl_crystal_density_diffrn 5.9823
_exptl_crystal_description 'thick plate'
_exptl_crystal_F_000 367
_exptl_crystal_size_max 0.12
_exptl_crystal_size_mid 0.08
_exptl_crystal_size_min 0.005
_refine_diff_density_max 18.03
_refine_diff_density_min -4.21
_refine_ls_extinction_method none
_refine_ls_goodness_of_fit_gt 3.21
_refine_ls_goodness_of_fit_ref 3.09
_refine_ls_number_constraints 8
_refine_ls_number_parameters 161
_refine_ls_number_reflns 12281
_refine_ls_number_restraints 0
_refine_ls_R_factor_all 0.0683
_refine_ls_R_factor_gt 0.0619
_refine_ls_shift/su_max 0.0058
_refine_ls_shift/su_mean 0.0006
_refine_ls_structure_factor_coef F
_refine_ls_weighting_details w=1/(\s^2^(F)+0.0001F^2^)
_refine_ls_weighting_scheme sigma
_refine_ls_wR_factor_gt 0.0811
_refine_ls_wR_factor_ref 0.0819
_reflns_number_gt 11137
_reflns_number_total 12281
_reflns_threshold_expression I>3\s(I)
_cod_data_source_file bp5048sup1.cif
_cod_data_source_block n6_350K
_cod_database_code 2310748
_jana_cell_commen_supercell_matrix_1_1 1
_jana_cell_commen_supercell_matrix_1_2 0
_jana_cell_commen_supercell_matrix_1_3 0
_jana_cell_commen_supercell_matrix_2_1 0
_jana_cell_commen_supercell_matrix_2_2 14
_jana_cell_commen_supercell_matrix_2_3 0
_jana_cell_commen_supercell_matrix_3_1 0
_jana_cell_commen_supercell_matrix_3_2 0
_jana_cell_commen_supercell_matrix_3_3 1
_jana_cell_commen_t_section_1 0.018

loop_
_space_group_symop_id
_space_group_symop_operation_xyz
1 x,y,z
2 -x+0.25,-y,z+0.5
3 x+0.25,y+0.5,z
4 -x+0.5,-y+0.5,z+0.5
5 x+0.5,y,z
6 -x+0.75,-y,z+0.5
7 x+0.75,y+0.5,z
8 -x,-y+0.5,z+0.5
9 -x,-y,-z
10 x+0.25,y,-z+0.5
11 -x+0.25,-y+0.5,-z
12 x+0.5,y+0.5,-z+0.5
13 -x+0.5,-y,-z
14 x+0.75,y,-z+0.5
15 -x+0.75,-y+0.5,-z
16 x,y+0.5,-z+0.5

loop_
_space_group_symop_ssg_id
_space_group_symop_ssg_operation_algebraic
1 x1,x2,x3,x4
2 -x1+1/4,-x2,x3+1/2,-x4+1/4
3 -x1,-x2,-x3,-x4+1/2
4 x1,x2+1/2,-x3+1/2,x4
5 x1+3/4,x2+1/2,x3,x4+1/4
6 -x1,-x2+1/2,x3+1/2,-x4+1/2
7 -x1+3/4,-x2+1/2,-x3,-x4+3/4
8 x1+3/4,x2,-x3+1/2,x4+1/4
9 x1+1/2,x2,x3,x4+1/2
10 -x1+3/4,-x2,x3+1/2,-x4+3/4
11 -x1+1/2,-x2,-x3,-x4
12 x1+1/2,x2+1/2,-x3+1/2,x4+1/2
13 x1+1/4,x2+1/2,x3,x4+3/4
14 -x1+1/2,-x2+1/2,x3+1/2,-x4
15 -x1+1/4,-x2+1/2,-x3,-x4+1/4
16 x1+1/4,x2,-x3+1/2,x4+3/4

loop_
_atom_site_label
_atom_site_type_symbol
_atom_site_fract_x
_atom_site_fract_y
_atom_site_fract_z
_atom_site_adp_type
_atom_site_U_iso_or_equiv
_atom_site_symmetry_multiplicity
_atom_site_occupancy
_atom_site_calc_flag
La1 La -0.00020(2) -0.01692(4) 0.00249(3) Uani 0.00860(6) 16 0.1429 d
La2 La -0.00162(10) 0.29549(9) -0.08944(14) Uani 0.00917(9) 16 0.0357 d
La3 La -0.00230(11) -0.23433(11) 0.05049(14) Uani 0.01581(13) 16 0.0357 d
Ti11 Ti 0.25 0 0.5 Uani 0.00596(18) 8 0.022(2) d
Fe11 Fe 0.25 0 0.5 Uani 0.00596(18) 8 0.049(2) d
Ti12 Ti 0.25 0 0.5 Uani 0.00596(18) 16 0.0280(10) d
Fe12 Fe 0.25 0 0.5 Uani 0.00596(18) 16 0.0078(10) d
Ti13 Ti 0.25 0 0.5 Uani 0.00596(18) 16 0.0355(9) d
Fe13 Fe 0.25 0 0.5 Uani 0.00596(18) 16 0.0002(9) d
Ti21 Ti 0.75 0 0.5 Uani 0.00583(18) 8 0.022(2) d
Fe21 Fe 0.75 0 0.5 Uani 0.00583(18) 8 0.049(2) d
Ti22 Ti 0.75 0 0.5 Uani 0.00583(18) 16 0.0277(10) d
Fe22 Fe 0.75 0 0.5 Uani 0.00583(18) 16 0.0080(10) d
Ti23 Ti 0.75 0 0.5 Uani 0.00583(18) 16 0.0341(9) d
Fe23 Fe 0.75 0 0.5 Uani 0.00583(18) 16 0.0016(9) d
O1 O -0.0005(3) 0.0064(4) 0.5558(5) Uani 0.0112(5) 16 0.2143 d
O2 O 0.2259(3) 0.2154(4) 0.2099(4) Uani 0.0103(5) 16 0.25 d
O3 O 0.7756(3) 0.2090(4) 0.2061(4) Uani 0.0098(5) 16 0.25 d

loop_
_atom_site_aniso_label
_atom_site_aniso_type_symbol
_atom_site_aniso_U_11
_atom_site_aniso_U_22
_atom_site_aniso_U_33
_atom_site_aniso_U_12
_atom_site_aniso_U_13
_atom_site_aniso_U_23
La1 La 0.00496(10) 0.01339(8) 0.00745(13) 0.00006(9) -0.00025(13) -0.00182(7)
La2 La 0.00357(13) 0.01779(15) 0.00616(19) -0.00013(18) -0.00067(17) -0.00226(14)
La3 La 0.00384(15) 0.0290(2) 0.0145(3) -0.0001(2) -0.0002(2) -0.00762(18)
Ti11 Ti 0.0044(3) 0.0095(2) 0.0040(4) -0.0021(5) -0.0001(4) 0.00011(19)
Fe11 Fe 0.0044(3) 0.0095(2) 0.0040(4) -0.0021(5) -0.0001(4) 0.00011(19)
Ti12 Ti 0.0044(3) 0.0095(2) 0.0040(4) -0.0021(5) -0.0001(4) 0.00011(19)
Fe12 Fe 0.0044(3) 0.0095(2) 0.0040(4) -0.0021(5) -0.0001(4) 0.00011(19)
Ti13 Ti 0.0044(3) 0.0095(2) 0.0040(4) -0.0021(5) -0.0001(4) 0.00011(19)
Fe13 Fe 0.0044(3) 0.0095(2) 0.0040(4) -0.0021(5) -0.0001(4) 0.00011(19)
Ti21 Ti 0.0043(3) 0.0093(2) 0.0039(4) -0.0022(5) 0.0001(4) 0.00073(19)
Fe21 Fe 0.0043(3) 0.0093(2) 0.0039(4) -0.0022(5) 0.0001(4) 0.00073(19)
Ti22 Ti 0.0043(3) 0.0093(2) 0.0039(4) -0.0022(5) 0.0001(4) 0.00073(19)
Fe22 Fe 0.0043(3) 0.0093(2) 0.0039(4) -0.0022(5) 0.0001(4) 0.00073(19)
Ti23 Ti 0.0043(3) 0.0093(2) 0.0039(4) -0.0022(5) 0.0001(4) 0.00073(19)
Fe23 Fe 0.0043(3) 0.0093(2) 0.0039(4) -0.0022(5) 0.0001(4) 0.00073(19)
O1 O 0.0014(8) 0.0201(9) 0.0122(11) 0.0005(8) -0.0001(6) 0.0000(7)
O2 O 0.0109(11) 0.0158(8) 0.0043(9) -0.0003(7) 0.0007(7) 0.0024(6)
O3 O 0.0090(10) 0.0156(8) 0.0049(9) 0.0001(6) 0.0012(6) 0.0030(6)

loop_
_atom_site_displace_Fourier_atom_site_label
_atom_site_displace_Fourier_axis
_atom_site_displace_Fourier_wave_vector_seq_id
_atom_site_displace_Fourier_param_cos
_atom_site_displace_Fourier_param_sin
Ti11 x 1 0 -0.0070(7)
Ti11 y 1 0 0.1431(4)
Ti11 z 1 0 -0.0612(5)
Ti11 x 2 0 0
Ti11 y 2 0 0
Ti11 z 2 0 0
Ti11 x 3 0 0
Ti11 y 3 0 0
Ti11 z 3 0 0
Ti11 x 4 0 0
Ti11 y 4 0 0
Ti11 z 4 0 0
Ti11 x 5 0 0
Ti11 y 5 0 0
Ti11 z 5 0 0
Ti11 x 6 0 0.0007(4)
Ti11 y 6 0 0.01125(19)
Ti11 z 6 0 0.0226(2)
Ti11 x 7 0 0
Ti11 y 7 0 0
Ti11 z 7 0 0
Ti11 x 8 0 0
Ti11 y 8 0 0
Ti11 z 8 0 0
Ti11 x 9 0 0
Ti11 y 9 0 0
Ti11 z 9 0 0
Ti11 x 10 0 0
Ti11 y 10 0 0
Ti11 z 10 0 0
Ti11 x 11 0 0
Ti11 y 11 0 0
Ti11 z 11 0 0
Ti11 x 12 0 0.0011(2)
Ti11 y 12 0 -0.00793(14)
Ti11 z 12 0 -0.0114(3)
Fe11 x 1 0 -0.0070(7)
Fe11 y 1 0 0.1431(4)
Fe11 z 1 0 -0.0612(5)
Fe11 x 2 0 0
Fe11 y 2 0 0
Fe11 z 2 0 0
Fe11 x 3 0 0
Fe11 y 3 0 0
Fe11 z 3 0 0
Fe11 x 4 0 0
Fe11 y 4 0 0
Fe11 z 4 0 0
Fe11 x 5 0 0
Fe11 y 5 0 0
Fe11 z 5 0 0
Fe11 x 6 0 0.0007(4)
Fe11 y 6 0 0.01125(19)
Fe11 z 6 0 0.0226(2)
Fe11 x 7 0 0
Fe11 y 7 0 0
Fe11 z 7 0 0
Fe11 x 8 0 0
Fe11 y 8 0 0
Fe11 z 8 0 0
Fe11 x 9 0 0
Fe11 y 9 0 0
Fe11 z 9 0 0
Fe11 x 10 0 0
Fe11 y 10 0 0
Fe11 z 10 0 0
Fe11 x 11 0 0
Fe11 y 11 0 0
Fe11 z 11 0 0
Fe11 x 12 0 0.0011(2)
Fe11 y 12 0 -0.00793(14)
Fe11 z 12 0 -0.0114(3)
Ti12 x 1 0 -0.0070(7)
Ti12 y 1 0 0.1431(4)
Ti12 z 1 0 -0.0612(5)
Ti12 x 2 0 0
Ti12 y 2 0 0
Ti12 z 2 0 0
Ti12 x 3 0 0
Ti12 y 3 0 0
Ti12 z 3 0 0
Ti12 x 4 0 0
Ti12 y 4 0 0
Ti12 z 4 0 0
Ti12 x 5 0 0
Ti12 y 5 0 0
Ti12 z 5 0 0
Ti12 x 6 0 0.0007(4)
Ti12 y 6 0 0.01125(19)
Ti12 z 6 0 0.0226(2)
Ti12 x 7 0 0
Ti12 y 7 0 0
Ti12 z 7 0 0
Ti12 x 8 0 0
Ti12 y 8 0 0
Ti12 z 8 0 0
Ti12 x 9 0 0
Ti12 y 9 0 0
Ti12 z 9 0 0
Ti12 x 10 0 0
Ti12 y 10 0 0
Ti12 z 10 0 0
Ti12 x 11 0 0
Ti12 y 11 0 0
Ti12 z 11 0 0
Ti12 x 12 0 0.0011(2)
Ti12 y 12 0 -0.00793(14)
Ti12 z 12 0 -0.0114(3)
Fe12 x 1 0 -0.0070(7)
Fe12 y 1 0 0.1431(4)
Fe12 z 1 0 -0.0612(5)
Fe12 x 2 0 0
Fe12 y 2 0 0
Fe12 z 2 0 0
Fe12 x 3 0 0
Fe12 y 3 0 0
Fe12 z 3 0 0
Fe12 x 4 0 0
Fe12 y 4 0 0
Fe12 z 4 0 0
Fe12 x 5 0 0
Fe12 y 5 0 0
Fe12 z 5 0 0
Fe12 x 6 0 0.0007(4)
Fe12 y 6 0 0.01125(19)
Fe12 z 6 0 0.0226(2)
Fe12 x 7 0 0
Fe12 y 7 0 0
Fe12 z 7 0 0
Fe12 x 8 0 0
Fe12 y 8 0 0
Fe12 z 8 0 0
Fe12 x 9 0 0
Fe12 y 9 0 0
Fe12 z 9 0 0
Fe12 x 10 0 0
Fe12 y 10 0 0
Fe12 z 10 0 0
Fe12 x 11 0 0
Fe12 y 11 0 0
Fe12 z 11 0 0
Fe12 x 12 0 0.0011(2)
Fe12 y 12 0 -0.00793(14)
Fe12 z 12 0 -0.0114(3)
Ti13 x 1 0 -0.0070(7)
Ti13 y 1 0 0.1431(4)
Ti13 z 1 0 -0.0612(5)
Ti13 x 2 0 0
Ti13 y 2 0 0
Ti13 z 2 0 0
Ti13 x 3 0 0
Ti13 y 3 0 0
Ti13 z 3 0 0
Ti13 x 4 0 0
Ti13 y 4 0 0
Ti13 z 4 0 0
Ti13 x 5 0 0
Ti13 y 5 0 0
Ti13 z 5 0 0
Ti13 x 6 0 0.0007(4)
Ti13 y 6 0 0.01125(19)
Ti13 z 6 0 0.0226(2)
Ti13 x 7 0 0
Ti13 y 7 0 0
Ti13 z 7 0 0
Ti13 x 8 0 0
Ti13 y 8 0 0
Ti13 z 8 0 0
Ti13 x 9 0 0
Ti13 y 9 0 0
Ti13 z 9 0 0
Ti13 x 10 0 0
Ti13 y 10 0 0
Ti13 z 10 0 0
Ti13 x 11 0 0
Ti13 y 11 0 0
Ti13 z 11 0 0
Ti13 x 12 0 0.0011(2)
Ti13 y 12 0 -0.00793(14)
Ti13 z 12 0 -0.0114(3)
Fe13 x 1 0 -0.0070(7)
Fe13 y 1 0 0.1431(4)
Fe13 z 1 0 -0.0612(5)
Fe13 x 2 0 0
Fe13 y 2 0 0
Fe13 z 2 0 0
Fe13 x 3 0 0
Fe13 y 3 0 0
Fe13 z 3 0 0
Fe13 x 4 0 0
Fe13 y 4 0 0
Fe13 z 4 0 0
Fe13 x 5 0 0
Fe13 y 5 0 0
Fe13 z 5 0 0
Fe13 x 6 0 0.0007(4)
Fe13 y 6 0 0.01125(19)
Fe13 z 6 0 0.0226(2)
Fe13 x 7 0 0
Fe13 y 7 0 0
Fe13 z 7 0 0
Fe13 x 8 0 0
Fe13 y 8 0 0
Fe13 z 8 0 0
Fe13 x 9 0 0
Fe13 y 9 0 0
Fe13 z 9 0 0
Fe13 x 10 0 0
Fe13 y 10 0 0
Fe13 z 10 0 0
Fe13 x 11 0 0
Fe13 y 11 0 0
Fe13 z 11 0 0
Fe13 x 12 0 0.0011(2)
Fe13 y 12 0 -0.00793(14)
Fe13 z 12 0 -0.0114(3)
Ti21 x 1 0 -0.0021(7)
Ti21 y 1 0 0.1559(4)
Ti21 z 1 0 -0.0646(5)
Ti21 x 2 0 0
Ti21 y 2 0 0
Ti21 z 2 0 0
Ti21 x 3 0 0
Ti21 y 3 0 0
Ti21 z 3 0 0
Ti21 x 4 0 0
Ti21 y 4 0 0
Ti21 z 4 0 0
Ti21 x 5 0 0
Ti21 y 5 0 0
Ti21 z 5 0 0
Ti21 x 6 0 -0.0013(3)
Ti21 y 6 0 0.01001(19)
Ti21 z 6 0 0.0224(2)
Ti21 x 7 0 0
Ti21 y 7 0 0
Ti21 z 7 0 0
Ti21 x 8 0 0
Ti21 y 8 0 0
Ti21 z 8 0 0
Ti21 x 9 0 0
Ti21 y 9 0 0
Ti21 z 9 0 0
Ti21 x 10 0 0
Ti21 y 10 0 0
Ti21 z 10 0 0
Ti21 x 11 0 0
Ti21 y 11 0 0
Ti21 z 11 0 0
Ti21 x 12 0 0.0030(2)
Ti21 y 12 0 -0.00857(14)
Ti21 z 12 0 -0.0114(3)
Fe21 x 1 0 -0.0021(7)
Fe21 y 1 0 0.1559(4)
Fe21 z 1 0 -0.0646(5)
Fe21 x 2 0 0
Fe21 y 2 0 0
Fe21 z 2 0 0
Fe21 x 3 0 0
Fe21 y 3 0 0
Fe21 z 3 0 0
Fe21 x 4 0 0
Fe21 y 4 0 0
Fe21 z 4 0 0
Fe21 x 5 0 0
Fe21 y 5 0 0
Fe21 z 5 0 0
Fe21 x 6 0 -0.0013(3)
Fe21 y 6 0 0.01001(19)
Fe21 z 6 0 0.0224(2)
Fe21 x 7 0 0
Fe21 y 7 0 0
Fe21 z 7 0 0
Fe21 x 8 0 0
Fe21 y 8 0 0
Fe21 z 8 0 0
Fe21 x 9 0 0
Fe21 y 9 0 0
Fe21 z 9 0 0
Fe21 x 10 0 0
Fe21 y 10 0 0
Fe21 z 10 0 0
Fe21 x 11 0 0
Fe21 y 11 0 0
Fe21 z 11 0 0
Fe21 x 12 0 0.0030(2)
Fe21 y 12 0 -0.00857(14)
Fe21 z 12 0 -0.0114(3)
Ti22 x 1 0 -0.0021(7)
Ti22 y 1 0 0.1559(4)
Ti22 z 1 0 -0.0646(5)
Ti22 x 2 0 0
Ti22 y 2 0 0
Ti22 z 2 0 0
Ti22 x 3 0 0
Ti22 y 3 0 0
Ti22 z 3 0 0
Ti22 x 4 0 0
Ti22 y 4 0 0
Ti22 z 4 0 0
Ti22 x 5 0 0
Ti22 y 5 0 0
Ti22 z 5 0 0
Ti22 x 6 0 -0.0013(3)
Ti22 y 6 0 0.01001(19)
Ti22 z 6 0 0.0224(2)
Ti22 x 7 0 0
Ti22 y 7 0 0
Ti22 z 7 0 0
Ti22 x 8 0 0
Ti22 y 8 0 0
Ti22 z 8 0 0
Ti22 x 9 0 0
Ti22 y 9 0 0
Ti22 z 9 0 0
Ti22 x 10 0 0
Ti22 y 10 0 0
Ti22 z 10 0 0
Ti22 x 11 0 0
Ti22 y 11 0 0
Ti22 z 11 0 0
Ti22 x 12 0 0.0030(2)
Ti22 y 12 0 -0.00857(14)
Ti22 z 12 0 -0.0114(3)
Fe22 x 1 0 -0.0021(7)
Fe22 y 1 0 0.1559(4)
Fe22 z 1 0 -0.0646(5)
Fe22 x 2 0 0
Fe22 y 2 0 0
Fe22 z 2 0 0
Fe22 x 3 0 0
Fe22 y 3 0 0
Fe22 z 3 0 0
Fe22 x 4 0 0
Fe22 y 4 0 0
Fe22 z 4 0 0
Fe22 x 5 0 0
Fe22 y 5 0 0
Fe22 z 5 0 0
Fe22 x 6 0 -0.0013(3)
Fe22 y 6 0 0.01001(19)
Fe22 z 6 0 0.0224(2)
Fe22 x 7 0 0
Fe22 y 7 0 0
Fe22 z 7 0 0
Fe22 x 8 0 0
Fe22 y 8 0 0
Fe22 z 8 0 0
Fe22 x 9 0 0
Fe22 y 9 0 0
Fe22 z 9 0 0
Fe22 x 10 0 0
Fe22 y 10 0 0
Fe22 z 10 0 0
Fe22 x 11 0 0
Fe22 y 11 0 0
Fe22 z 11 0 0
Fe22 x 12 0 0.0030(2)
Fe22 y 12 0 -0.00857(14)
Fe22 z 12 0 -0.0114(3)
Ti23 x 1 0 -0.0021(7)
Ti23 y 1 0 0.1559(4)
Ti23 z 1 0 -0.0646(5)
Ti23 x 2 0 0
Ti23 y 2 0 0
Ti23 z 2 0 0
Ti23 x 3 0 0
Ti23 y 3 0 0
Ti23 z 3 0 0
Ti23 x 4 0 0
Ti23 y 4 0 0
Ti23 z 4 0 0
Ti23 x 5 0 0
Ti23 y 5 0 0
Ti23 z 5 0 0
Ti23 x 6 0 -0.0013(3)
Ti23 y 6 0 0.01001(19)
Ti23 z 6 0 0.0224(2)
Ti23 x 7 0 0
Ti23 y 7 0 0
Ti23 z 7 0 0
Ti23 x 8 0 0
Ti23 y 8 0 0
Ti23 z 8 0 0
Ti23 x 9 0 0
Ti23 y 9 0 0
Ti23 z 9 0 0
Ti23 x 10 0 0
Ti23 y 10 0 0
Ti23 z 10 0 0
Ti23 x 11 0 0
Ti23 y 11 0 0
Ti23 z 11 0 0
Ti23 x 12 0 0.0030(2)
Ti23 y 12 0 -0.00857(14)
Ti23 z 12 0 -0.0114(3)
Fe23 x 1 0 -0.0021(7)
Fe23 y 1 0 0.1559(4)
Fe23 z 1 0 -0.0646(5)
Fe23 x 2 0 0
Fe23 y 2 0 0
Fe23 z 2 0 0
Fe23 x 3 0 0
Fe23 y 3 0 0
Fe23 z 3 0 0
Fe23 x 4 0 0
Fe23 y 4 0 0
Fe23 z 4 0 0
Fe23 x 5 0 0
Fe23 y 5 0 0
Fe23 z 5 0 0
Fe23 x 6 0 -0.0013(3)
Fe23 y 6 0 0.01001(19)
Fe23 z 6 0 0.0224(2)
Fe23 x 7 0 0
Fe23 y 7 0 0
Fe23 z 7 0 0
Fe23 x 8 0 0
Fe23 y 8 0 0
Fe23 z 8 0 0
Fe23 x 9 0 0
Fe23 y 9 0 0
Fe23 z 9 0 0
Fe23 x 10 0 0
Fe23 y 10 0 0
Fe23 z 10 0 0
Fe23 x 11 0 0
Fe23 y 11 0 0
Fe23 z 11 0 0
Fe23 x 12 0 0.0030(2)
Fe23 y 12 0 -0.00857(14)
Fe23 z 12 0 -0.0114(3)

loop_
_atom_site_Fourier_wave_vector_seq_id
_jana_atom_site_fourier_wave_vector_q1_coeff
1 1
2 2
3 3
4 4
5 5
6 6
7 7
8 8
9 9
10 10
11 11
12 12

loop_
_atom_site_occ_special_func_atom_site_label
_atom_site_occ_special_func_crenel_c
_atom_site_occ_special_func_crenel_w
La1 0 0.1429
La2 0.110398(6) 0.0357
La3 -0.106031(8) 0.0357
Ti11 0 0.0714
Fe11 0 0.0714
Ti12 0.0536 0.0357
Fe12 0.0536 0.0357
Ti13 0.0893 0.0357
Fe13 0.0893 0.0357
Ti21 0 0.0714
Fe21 0 0.0714
Ti22 0.0536 0.0357
Fe22 0.0536 0.0357
Ti23 0.0893 0.0357
Fe23 0.0893 0.0357
O1 0 0.2143
O2 0 0.25
O3 0 0.25

loop_
_atom_type_symbol
_atom_type_scat_dispersion_real
_atom_type_scat_dispersion_imag
_atom_type_scat_source
Fe 0.3463 0.8444 'International Tables Vol C tables 4.2.6.8 and 6.1.1.1'
La -0.2871 2.4523 'International Tables Vol C tables 4.2.6.8 and 6.1.1.1'
O 0.0106 0.0060 'International Tables Vol C tables 4.2.6.8 and 6.1.1.1'
Ti 0.2776 0.4457 'International Tables Vol C tables 4.2.6.8 and 6.1.1.1'

loop_
_cell_wave_vector_seq_id
_cell_wave_vector_x
_cell_wave_vector_y
_cell_wave_vector_z
1 0.000000 0.071429 0.000000

loop_
_geom_bond_atom_site_label_1
_geom_bond_atom_site_label_2
_geom_bond_site_ssg_symmetry_2
_geom_bond_distance_av
_geom_bond_distance_min
_geom_bond_distance_max
La1 Ti11 1_5545 3.436(3) 3.436(3) 3.436(3)
La1 Ti11 . 3.371(3) 3.371(3) 3.371(3)
La1 Ti11 6_5445 3.341(2) 3.341(2) 3.341(2)
La1 Fe11 1_5545 3.436(3) 3.436(3) 3.436(3)
La1 Fe11 . 3.371(3) 3.371(3) 3.371(3)
La1 Fe11 6_5445 3.341(2) 3.341(2) 3.341(2)
La1 Ti13 6_5445 3.3261(16) 3.3261(16) 3.3261(16)
La1 Fe13 6_5445 3.3261(16) 3.3261(16) 3.3261(16)
La1 Ti21 1_4545 3.426(3) 3.426(3) 3.426(3)
La1 Ti21 1_4555 3.358(3) 3.358(3) 3.358(3)
La1 Ti21 6_5445 3.353(2) 3.353(2) 3.353(2)
La1 Fe21 1_4545 3.426(3) 3.426(3) 3.426(3)
La1 Fe21 1_4555 3.358(3) 3.358(3) 3.358(3)
La1 Fe21 6_5445 3.353(2) 3.353(2) 3.353(2)
La1 Ti23 6_5445 3.3378(15) 3.3378(15) 3.3378(15)
La1 Fe23 6_5445 3.3378(15) 3.3378(15) 3.3378(15)
La1 O1 1_5545 2.45(4) 2.44(2) 2.47(7)
La1 O1 . 3.13(4) 3.12(2) 3.13(7)
La1 O2 . 2.481(18) 2.425(18) 2.536(18)
La1 O2 6_5545 3.187(18) 3.136(18) 3.238(18)
La1 O3 1_4555 2.465(17) 2.424(17) 2.507(18)
La1 O3 6_5545 3.197(17) 3.160(18) 3.235(17)
La1 Ti121 5_5555 3.460(3) 3.460(3) 3.460(3)
La1 Ti121 5_5565 3.365(3) 3.365(3) 3.365(3)
La1 Fe121 5_5555 3.460(3) 3.460(3) 3.460(3)
La1 Fe121 5_5565 3.365(3) 3.365(3) 3.365(3)
La1 Ti221 5_5555 3.420(3) 3.420(3) 3.420(3)
La1 Ti221 5_5565 3.336(3) 3.336(3) 3.336(3)
La1 Fe221 5_5555 3.420(3) 3.420(3) 3.420(3)
La1 Fe221 5_5565 3.336(3) 3.336(3) 3.336(3)
La1 O11 2_5455 3.09(5) 2.94(7) 3.23(2)
La1 O11 2_5555 3.04(5) 2.40(2) 3.68(7)
La1 O21 5_5555 2.733(10) 2.654(3) 2.813(17)
La1 O21 2_5455 2.910(10) 2.893(2) 2.927(17)
La1 O31 5_5555 2.684(10) 2.627(3) 2.742(17)
La1 O31 2_4455 2.904(9) 2.893(17) 2.916(2)
La2 Ti13 1_5545 3.3960(18) 3.3960(18) 3.3960(18)
La2 Ti13 8_5645 3.3576(9) 3.3576(9) 3.3576(9)
La2 Fe13 1_5545 3.3960(18) 3.3960(18) 3.3960(18)
La2 Fe13 8_5645 3.3576(9) 3.3576(9) 3.3576(9)
La2 Ti23 1_4545 3.3895(18) 3.3895(18) 3.3895(18)
La2 Fe23 1_4545 3.3895(18) 3.3895(18) 3.3895(18)
La2 O1 1_5545 2.56(7) 2.56(7) 2.56(7)
La2 O2 . 2.45(2) 2.45(2) 2.45(2)
La2 O2 3_4555 2.50(2) 2.50(2) 2.50(2)
La2 O2 6_5545 2.43(2) 2.43(2) 2.43(2)
La2 O2 8_5645 2.55(2) 2.55(2) 2.55(2)
La2 O3 1_4555 2.395(19) 2.395(19) 2.395(19)
La2 O3 6_5545 2.457(19) 2.457(19) 2.457(19)
La2 O11 2_5455 3.26(7) 3.26(7) 3.26(7)
La2 O21 5_5555 3.212(17) 3.212(17) 3.212(17)
La2 O31 5_5555 3.217(17) 3.217(17) 3.217(17)
Ti11 O1 . 2.00(2) 2.00(2) 2.00(2)
Ti11 O2 . 1.944(18) 1.944(18) 1.944(18)
Ti11 O2 6_5555 2.005(17) 2.005(17) 2.005(17)
Ti11 La11 5_5555 3.389(3) 3.389(3) 3.389(3)
Ti11 La11 5_5565 3.408(3) 3.408(3) 3.408(3)
Ti11 La11 2_5555 3.358(2) 3.358(2) 3.358(2)
Ti11 O11 5_5565 1.98(3) 1.98(3) 1.98(3)
Ti11 O21 5_5565 1.928(3) 1.928(3) 1.928(3)
Ti11 O21 2_5455 2.130(3) 2.130(3) 2.130(3)
Fe11 O1 . 2.00(2) 2.00(2) 2.00(2)
Fe11 O2 . 1.944(18) 1.944(18) 1.944(18)
Fe11 O2 6_5555 2.005(17) 2.005(17) 2.005(17)
Fe11 La11 5_5555 3.389(3) 3.389(3) 3.389(3)
Fe11 La11 5_5565 3.408(3) 3.408(3) 3.408(3)
Fe11 La11 2_5555 3.358(2) 3.358(2) 3.358(2)
Fe11 O11 5_5565 1.98(3) 1.98(3) 1.98(3)
Fe11 O21 5_5565 1.928(3) 1.928(3) 1.928(3)
Fe11 O21 2_5455 2.130(3) 2.130(3) 2.130(3)
Ti13 O1 . 2.00(8) 2.00(8) 2.00(8)
Ti13 O2 . 1.820(19) 1.820(19) 1.820(19)
Ti13 O2 6_5555 1.87(2) 1.87(2) 1.87(2)
Ti13 La11 2_5455 3.4452(15) 3.4452(15) 3.4452(15)
Ti13 La31 5_5565 3.4983(18) 3.4983(18) 3.4983(18)
Ti13 O11 5_5565 2.02(8) 2.02(8) 2.02(8)
Ti13 O21 5_5565 2.296(16) 2.296(16) 2.296(16)
Ti13 O21 2_5455 1.714(17) 1.714(17) 1.714(17)
Fe13 O1 . 2.00(8) 2.00(8) 2.00(8)
Fe13 O2 . 1.820(19) 1.820(19) 1.820(19)
Fe13 O2 6_5555 1.87(2) 1.87(2) 1.87(2)
Fe13 La11 2_5455 3.4452(15) 3.4452(15) 3.4452(15)
Fe13 La31 5_5565 3.4983(18) 3.4983(18) 3.4983(18)
Fe13 O11 5_5565 2.02(8) 2.02(8) 2.02(8)
Fe13 O21 5_5565 2.296(16) 2.296(16) 2.296(16)
Fe13 O21 2_5455 1.714(17) 1.714(17) 1.714(17)
Ti21 O1 1_6555 1.99(2) 1.99(2) 1.99(2)
Ti21 O3 . 1.940(17) 1.940(17) 1.940(17)
Ti21 O3 6_6555 2.020(18) 2.020(18) 2.020(18)
Ti21 La11 5_5555 3.396(3) 3.396(3) 3.396(3)
Ti21 La11 5_5565 3.418(3) 3.418(3) 3.418(3)
Ti21 La11 2_6455 3.4910(19) 3.4910(19) 3.4910(19)
Ti21 La11 2_6555 3.346(2) 3.346(2) 3.346(2)
Ti21 O11 5_5565 2.09(3) 2.09(3) 2.09(3)
Ti21 O31 5_6565 1.964(3) 1.964(3) 1.964(3)
Ti21 O31 2_5455 2.097(3) 2.097(3) 2.097(3)
Fe21 O1 1_6555 1.99(2) 1.99(2) 1.99(2)
Fe21 O3 . 1.940(17) 1.940(17) 1.940(17)
Fe21 O3 6_6555 2.020(18) 2.020(18) 2.020(18)
Fe21 La11 5_5555 3.396(3) 3.396(3) 3.396(3)
Fe21 La11 5_5565 3.418(3) 3.418(3) 3.418(3)
Fe21 La11 2_6455 3.4910(19) 3.4910(19) 3.4910(19)
Fe21 La11 2_6555 3.346(2) 3.346(2) 3.346(2)
Fe21 O11 5_5565 2.09(3) 2.09(3) 2.09(3)
Fe21 O31 5_6565 1.964(3) 1.964(3) 1.964(3)
Fe21 O31 2_5455 2.097(3) 2.097(3) 2.097(3)
Ti23 O1 1_6555 2.01(8) 2.01(8) 2.01(8)
Ti23 O3 . 1.772(19) 1.772(19) 1.772(19)
Ti23 O3 6_6555 1.883(19) 1.883(19) 1.883(19)
Ti23 La11 2_6455 3.4885(15) 3.4885(15) 3.4885(15)
Ti23 La31 5_5565 3.4632(18) 3.4632(18) 3.4632(18)
Ti23 O11 5_5565 1.99(8) 1.99(8) 1.99(8)
Ti23 O31 5_6565 2.321(16) 2.321(16) 2.321(16)
Ti23 O31 2_5455 1.837(17) 1.837(17) 1.837(17)
Fe23 O1 1_6555 2.01(8) 2.01(8) 2.01(8)
Fe23 O3 . 1.772(19) 1.772(19) 1.772(19)
Fe23 O3 6_6555 1.883(19) 1.883(19) 1.883(19)
Fe23 La11 2_6455 3.4885(15) 3.4885(15) 3.4885(15)
Fe23 La31 5_5565 3.4632(18) 3.4632(18) 3.4632(18)
Fe23 O11 5_5565 1.99(8) 1.99(8) 1.99(8)
Fe23 O31 5_6565 2.321(16) 2.321(16) 2.321(16)
Fe23 O31 2_5455 1.837(17) 1.837(17) 1.837(17)
O1 O2 . 2.83(6) 2.76(8) 2.95(8)
O1 O2 6_5555 2.78(6) 2.76(8) 2.79(3)
O1 O3 1_4555 2.81(6) 2.73(8) 2.90(8)
O1 O3 6_5555 2.79(6) 2.74(8) 2.81(3)
O1 La11 2_5455 2.78(5) 2.60(7) 2.96(2)
O1 La11 2_5555 2.59(5) 2.47(7) 2.71(2)
O1 Ti121 5_5565 2.06(8) 2.06(8) 2.06(8)
O1 Fe121 5_5565 2.06(8) 2.06(8) 2.06(8)
O1 Ti221 5_5565 1.98(8) 1.98(8) 1.98(8)
O1 Fe221 5_5565 1.98(8) 1.98(8) 1.98(8)
O1 O11 2_5465 3.58(8) 2.60(10) 4.09(10)
O1 O11 2_5565 3.45(7) 3.06(7) 3.84(7)
O1 O21 5_5565 2.82(6) 2.65(8) 3.09(8)
O1 O21 2_5455 2.79(6) 2.39(8) 3.03(8)
O1 O31 5_5565 2.81(6) 2.70(8) 3.00(8)
O1 O31 2_4455 2.78(6) 2.44(8) 2.96(8)
O2 O2 3_4555 2.85(3) 2.85(3) 2.85(3)
O2 O2 7_5455 2.85(3) 2.85(3) 2.85(3)
O2 O2 6_5545 2.82(3) 2.73(3) 2.88(2)
O2 O2 6_5555 2.82(3) 2.73(3) 2.88(2)
O2 O3 1_4555 3.57(3) 3.42(3) 3.71(3)
O2 O3 3_4555 2.93(3) 2.93(3) 2.93(3)
O2 O3 7_4455 2.77(3) 2.77(3) 2.77(3)
O2 La11 5_5555 2.767(18) 2.743(18) 2.790(18)
O2 La11 2_5555 2.751(18) 2.719(17) 2.784(18)
O2 La31 5_5555 2.50(2) 2.50(2) 2.50(2)
O2 La31 2_5555 2.44(2) 2.44(2) 2.44(2)
O2 Ti121 5_5565 2.024(17) 2.024(17) 2.024(17)
O2 Ti121 2_5555 2.163(18) 2.163(18) 2.163(18)
O2 Fe121 5_5565 2.024(17) 2.024(17) 2.024(17)
O2 Fe121 2_5555 2.163(18) 2.163(18) 2.163(18)
O2 O11 5_5565 2.83(6) 2.66(3) 3.05(8)
O2 O11 2_5555 2.77(6) 2.39(8) 3.51(8)
O2 O21 5_5555 3.36(2) 3.27(3) 3.53(2)
O2 O21 2_5455 2.78(2) 2.62(3) 2.953(18)
O2 O21 2_5555 2.78(2) 2.588(18) 3.00(3)
O3 O3 3_4555 2.86(3) 2.86(3) 2.86(3)
O3 O3 7_5455 2.86(3) 2.86(3) 2.86(3)
O3 O3 6_6545 2.84(3) 2.74(3) 2.91(3)
O3 O3 6_6555 2.84(3) 2.74(3) 2.91(3)
O3 La11 5_5555 2.756(17) 2.725(17) 2.786(18)
O3 La11 2_6555 2.761(17) 2.724(18) 2.798(17)
O3 La31 3_5455 2.529(19) 2.529(19) 2.529(19)
O3 La31 5_5555 2.468(19) 2.468(19) 2.468(19)
O3 La31 2_6555 2.463(19) 2.463(19) 2.463(19)
O3 La31 4_5655 3.04(2) 3.04(2) 3.04(2)
O3 Ti221 5_6565 2.030(18) 2.030(18) 2.030(18)
O3 Ti221 2_5555 2.180(17) 2.180(17) 2.180(17)
O3 Fe221 5_6565 2.030(18) 2.030(18) 2.030(18)
O3 Fe221 2_5555 2.180(17) 2.180(17) 2.180(17)
O3 O11 3_5465 3.31(7) 3.31(7) 3.31(7)
O3 O11 5_5565 2.85(6) 2.74(3) 3.03(8)
O3 O11 2_6555 2.80(6) 2.41(8) 3.51(8)
O3 O11 4_5655 3.42(7) 3.42(7) 3.42(7)
O3 O31 5_6555 3.26(2) 3.14(3) 3.41(2)
O3 O31 2_5455 2.79(2) 2.66(3) 2.939(17)
O3 O31 2_5555 2.78(2) 2.628(18) 2.89(2)
La11 Ti121 . 3.417(3) 3.417(3) 3.417(3)
La11 Ti121 1_5565 3.366(3) 3.366(3) 3.366(3)
La11 Ti121 6_4555 3.425(3) 3.425(3) 3.425(3)
La11 Fe121 . 3.417(3) 3.417(3) 3.417(3)
La11 Fe121 1_5565 3.366(3) 3.366(3) 3.366(3)
La11 Fe121 6_4555 3.425(3) 3.425(3) 3.425(3)
La11 Ti221 1_6555 3.443(3) 3.443(3) 3.443(3)
La11 Ti221 1_6565 3.404(3) 3.404(3) 3.404(3)
La11 Ti221 6_4555 3.407(3) 3.407(3) 3.407(3)
La11 Fe221 1_6555 3.443(3) 3.443(3) 3.443(3)
La11 Fe221 1_6565 3.404(3) 3.404(3) 3.404(3)
La11 Fe221 6_4555 3.407(3) 3.407(3) 3.407(3)
La11 O11 . 3.28(5) 2.95(2) 3.60(7)
La11 O11 1_5565 2.43(5) 2.18(7) 2.67(2)
La11 O21 . 2.395(10) 2.387(3) 2.402(17)
La11 O21 6_4455 3.127(10) 2.963(17) 3.292(3)
La11 O31 1_6555 2.361(10) 2.335(17) 2.388(2)
La11 O31 6_4455 3.171(9) 3.059(17) 3.283(2)
La31 O11 . 2.58(7) 2.58(7) 2.58(7)
La31 O11 1_5565 3.09(7) 3.09(7) 3.09(7)
La31 O21 . 3.093(17) 3.093(17) 3.093(17)
La31 O31 1_6555 2.973(17) 2.973(17) 2.973(17)
Ti121 O11 . 2.16(8) 2.16(8) 2.16(8)
Ti121 O21 . 2.140(17) 2.140(17) 2.140(17)
Ti121 O21 6_4445 1.739(17) 1.739(17) 1.739(17)
Fe121 O11 . 2.16(8) 2.16(8) 2.16(8)
Fe121 O21 . 2.140(17) 2.140(17) 2.140(17)
Fe121 O21 6_4445 1.739(17) 1.739(17) 1.739(17)
Ti221 O11 1_4555 2.19(8) 2.19(8) 2.19(8)
Ti221 O31 . 2.078(17) 2.078(17) 2.078(17)
Ti221 O31 6_3445 1.746(17) 1.746(17) 1.746(17)
Fe221 O11 1_4555 2.19(8) 2.19(8) 2.19(8)
Fe221 O31 . 2.078(17) 2.078(17) 2.078(17)
Fe221 O31 6_3445 1.746(17) 1.746(17) 1.746(17)
O11 O21 . 2.98(6) 2.88(2) 3.06(8)
O11 O21 6_4445 2.82(6) 2.10(8) 3.29(2)
O11 O31 1_6555 2.99(6) 2.98(2) 3.00(8)
O11 O31 6_4445 2.87(6) 2.17(8) 3.32(2)
O21 O21 6_4445 2.832(16) 2.77(2) 2.908(3)
O21 O21 6_4455 2.832(16) 2.77(2) 2.908(3)
O21 O31 1_6555 3.574(18) 3.28(2) 3.93(2)
O31 O31 6_3445 2.843(16) 2.80(2) 2.896(3)
O31 O31 6_3455 2.843(16) 2.80(2) 2.896(3)

loop_
_jana_cell_twin_matrix_id
_jana_cell_twin_volume_fraction
_jana_cell_twin_matrix_1_1
_jana_cell_twin_matrix_1_2
_jana_cell_twin_matrix_1_3
_jana_cell_twin_matrix_2_1
_jana_cell_twin_matrix_2_2
_jana_cell_twin_matrix_2_3
_jana_cell_twin_matrix_3_1
_jana_cell_twin_matrix_3_2
_jana_cell_twin_matrix_3_3
1 0.5908(10) 1 0 0 0 1 0 0 0 1
2 0.4092(10) 1 0 0 0 -1 0 0 0 -1

loop_
_jana_atom_site_crenel_ortho_func_id
_jana_atom_site_crenel_ortho_func_c
_jana_atom_site_crenel_ortho_func_w
_jana_atom_site_crenel_ortho_func_eps
1 0.000000 0.142857 0.950000
2 0.110398 0.035714 0.950000
3 -0.106031 0.035714 0.950000
4 0.000000 0.214286 0.950000
5 0.000000 0.250000 0.950000
6 0.000000 0.250000 0.950000

loop_
_jana_atom_site_displace_crenel_ortho_atom_site_label
_jana_atom_site_displace_crenel_ortho_axis
_jana_atom_site_displace_crenel_ortho_id
_jana_atom_site_displace_crenel_ortho_param_order
_jana_atom_site_displace_crenel_ortho_param_coeff
La1 x 1 1 0.00008(10)
La1 y 1 1 0.03829(4)
La1 z 1 1 0.00040(6)
La1 x 1 2 0.00015(3)
La1 y 1 2 -0.00060(4)
La1 z 1 2 0.00051(4)
O1 x 4 1 0.0000(5)
O1 y 4 1 0.0221(6)
O1 z 4 1 -0.0105(5)
O1 x 4 2 0.0004(3)
O1 y 4 2 0.0077(5)
O1 z 4 2 0.0058(5)
O1 x 4 3 0.0009(6)
O1 y 4 3 -0.0053(8)
O1 z 4 3 0.0056(8)
O1 x 4 4 0.0004(4)
O1 y 4 4 -0.0061(5)
O1 z 4 4 -0.0012(6)
O1 x 4 5 -0.0004(8)
O1 y 4 5 0.0103(10)
O1 z 4 5 0.0030(9)
O1 x 4 6 0
O1 y 4 6 0
O1 z 4 6 0
O2 x 5 1 0.0016(3)
O2 y 5 1 0.0345(4)
O2 z 5 1 0.0013(4)
O2 x 5 2 -0.0086(4)
O2 y 5 2 -0.0040(4)
O2 z 5 2 0.0142(5)
O2 x 5 3 0.0056(4)
O2 y 5 3 -0.0047(5)
O2 z 5 3 -0.0062(5)
O2 x 5 4 0.0029(3)
O2 y 5 4 0.0083(5)
O2 z 5 4 -0.0040(5)
O2 x 5 5 -0.0074(4)
O2 y 5 5 0.0065(6)
O2 z 5 5 0.0030(5)
O2 x 5 6 0
O2 y 5 6 0
O2 z 5 6 0
O3 x 6 1 -0.0018(3)
O3 y 6 1 0.0372(4)
O3 z 6 1 0.0008(4)
O3 x 6 2 0.0061(3)
O3 y 6 2 0.0022(4)
O3 z 6 2 0.0164(5)
O3 x 6 3 -0.0056(4)
O3 y 6 3 -0.0021(5)
O3 z 6 3 -0.0063(5)
O3 x 6 4 -0.0015(3)
O3 y 6 4 0.0048(5)
O3 z 6 4 -0.0042(5)
O3 x 6 5 0.0063(4)
O3 y 6 5 0.0035(6)
O3 z 6 5 0.0032(5)
O3 x 6 6 0
O3 y 6 6 0
O3 z 6 6 0

loop_
_jana_atom_site_u_crenel_ortho_atom_site_label
_jana_atom_site_u_crenel_ortho_tens_elem
_jana_atom_site_u_crenel_ortho_id
_jana_atom_site_u_crenel_ortho_param_order
_jana_atom_site_u_crenel_ortho_param_coeff
La1 U11 1 1 0.00044(6)
La1 U22 1 1 0.00055(7)
La1 U33 1 1 0.00106(9)
La1 U12 1 1 0.00013(9)
La1 U13 1 1 0.00007(6)
La1 U23 1 1 -0.00020(10)
La1 U11 1 2 0.00071(7)
La1 U22 1 2 0.00058(7)
La1 U33 1 2 -0.00092(10)
La1 U12 1 2 -0.00005(11)
La1 U13 1 2 0.00031(16)
La1 U23 1 2 0.00048(8)
La1 U11 1 3 -0.00029(9)
La1 U22 1 3 0.00076(10)
La1 U33 1 3 -0.00046(12)
La1 U12 1 3 -0.00017(8)
La1 U13 1 3 -0.00013(9)
La1 U23 1 3 -0.00034(17)
La1 U11 1 4 0
La1 U22 1 4 0
La1 U33 1 4 0
La1 U12 1 4 0
La1 U13 1 4 0
La1 U23 1 4 0
